data_9003066
loop_
_publ_author_name
'Grey, I. E.'
'Mumme, W. G.'
'Pekov, I. V.'
'Pushcharovsky, D. Y.'

_publ_section_title
;
 The crystal structure of chromian kassite from the Saranovskoye deposit,
 Northern Urals, Russia
;
_journal_name_full 'American Mineralogist'
_journal_page_first 1331
_journal_page_last 1335
_journal_volume 88
_journal_year 2003
_chemical_formula_sum 'Ca O6 Ti2'
_chemical_name_mineral Kassite
_space_group_IT_number 14
_symmetry_space_group_name_Hall '-P 2yab'
_symmetry_space_group_name_H-M 'P 1 21/a 1'
_cell_angle_alpha 90
_cell_angle_beta 90.43
_cell_angle_gamma 90
_cell_length_a 5.275
_cell_length_b 9.009
_cell_length_c 9.557
_cell_formula_units_Z 4
_cell_volume 454.160
_database_code_amcsd 0003155
_exptl_crystal_density_diffrn 3.391
_cod_original_formula_sum 'Ca Ti2 O6'
_cod_database_code 9003066

loop_
_space_group_symop_operation_xyz
x,y,z
1/2+x,1/2-y,z
1/2-x,1/2+y,-z
-x,-y,-z

loop_
_atom_site_label
_atom_site_fract_x
_atom_site_fract_y
_atom_site_fract_z
_atom_site_U_iso_or_equiv
Ca 0.00630 0.48210 0.25050 0.02440
Ti1 0.00560 0.16050 0.49270 0.02290
Ti2 0.00100 0.18150 0.99200 0.02390
O1 0.38000 0.49730 0.38660 0.02300
O1a 0.88500 0.99710 0.87840 0.02400
O2 0.68300 0.81670 0.12110 0.02300
O2a 0.18900 0.31440 0.62380 0.02400
O3 0.80700 0.31050 0.39550 0.02600
O3a 0.31000 0.81440 0.89940 0.02400

loop_
_cod_related_entry_id
_cod_related_entry_database
_cod_related_entry_code
1 AMCSD 0003155
